data_4030852
loop_
_publ_author_name
'Bensch, W.'
'Durichen, P.'

_publ_section_title
;
 K6Nb4S25, the first ternary niobium polysulfide exhibiting the complex
 anion [Nb4S25]6- : preparation and crystal structure determination
;
_journal_name_full 'European Journal of Solid State and Inorganic Chemistry'
_journal_page_first 1233
_journal_page_last 1240
_journal_volume 33
_journal_year 1996
_chemical_formula_sum 'K6 Nb4 S25'
_chemical_formula_weight 1407.7
_space_group_IT_number 14
_symmetry_cell_setting monoclinic
_symmetry_Int_Tables_number 14
_symmetry_space_group_name_Hall '-P 2yn'
_symmetry_space_group_name_H-M 'P 1 21/n 1'
_cell_angle_alpha 90
_cell_angle_beta 104.03(3)
_cell_angle_gamma 90
_cell_formula_units_Z 4
_cell_length_a 15.710(3)
_cell_length_b 12.984(3)
_cell_length_c 18.219(4)
_cell_volume 3605.4(14)
_diffrn_ambient_temperature 293
_diffrn_radiation_probe x-ray
_diffrn_radiation_type MoK\a
_diffrn_radiation_wavelength 0.71073
_exptl_absorpt_coefficient_mu 3.379
_exptl_crystal_density_diffrn 2.594
_exptl_crystal_F_000 2712
_refine_ls_goodness_of_fit_ref 1.48
_refine_ls_number_parameters 325
_refine_ls_number_reflns 5140
_refine_ls_R_factor_gt 0.0210
_refine_ls_wR_factor_gt 0.0259
_cod_data_source_file EJSSIC-1996-33-1233-1240.cif
_cod_data_source_block K6Nb4S25
_cod_original_sg_symbol_H-M 'P 21/n'
_cod_database_code 4030852

loop_
_symmetry_equiv_pos_site_id
_symmetry_equiv_pos_as_xyz
1 x,y,z
2 1/2-x,1/2+y,1/2-z
3 -x,-y,-z
4 1/2+x,1/2-y,1/2+z

loop_
_atom_site_label
_atom_site_type_symbol
_atom_site_thermal_displace_type
_atom_site_fract_x
_atom_site_fract_y
_atom_site_fract_z
_atom_site_occupancy
_atom_site_U_iso_or_equiv
Nb1 Nb Uiso -0.05420(10) -0.29580(10) 0.33460(10) 1.000 0.0220(10)
Nb2 Nb Uiso -0.19170(10) -0.32710(10) 0.14570(10) 1.000 0.0220(10)
Nb3 Nb Uiso 0.07280(10) 0.22010(10) 0.17520(10) 1.000 0.0210(10)
Nb4 Nb Uiso 0.19790(10) 0.18660(10) 0.36630(10) 1.000 0.0210(10)
S1 S Uiso 0.04020(10) -0.43180(10) 0.40260(10) 1.000 0.0370(10)
S2 S Uiso -0.09360(10) -0.45390(10) 0.38960(10) 1.000 0.0380(10)
S3 S Uiso -0.05740(10) -0.17500(10) 0.41910(10) 1.000 0.0410(10)
S4 S Uiso 0.06580(10) -0.25170(10) 0.27570(10) 1.000 0.0330(10)
S5 S Uiso -0.05530(10) -0.19100(10) 0.22180(10) 1.000 0.0240(10)
S6 S Uiso -0.22110(10) -0.30170(10) 0.27380(10) 1.000 0.0260(10)
S7 S Uiso -0.25570(10) -0.17850(10) 0.19900(10) 1.000 0.0280(10)
S8 S Uiso -0.09110(10) -0.45860(10) 0.21160(10) 1.000 0.0290(10)
S9 S Uiso -0.06950(10) -0.41280(10) 0.10750(10) 1.000 0.0320(10)
S10 S Uiso -0.30940(10) -0.41170(10) 0.08260(10) 1.000 0.0380(10)
S11 S Uiso -0.17130(10) -0.21420(10) 0.03890(10) 1.000 0.0280(10)
S12 S Uiso -0.25540(10) -0.09010(10) 0.02730(10) 1.000 0.0290(10)
S13 S Uiso -0.19730(10) 0.01840(10) 0.10500(10) 1.000 0.0300(10)
S14 S Uiso -0.12240(10) 0.11200(10) 0.05560(10) 1.000 0.0420(10)
S15 S Uiso 0.00710(10) 0.07120(10) 0.09250(10) 1.000 0.0380(10)
S16 S Uiso 0.05220(10) 0.34440(10) 0.09060(10) 1.000 0.0330(10)
S17 S Uiso 0.20930(10) 0.13390(10) 0.16020(10) 1.000 0.0370(10)
S18 S Uiso 0.22900(10) 0.24870(10) 0.24190(10) 1.000 0.0280(10)
S19 S Uiso -0.05980(10) 0.22360(10) 0.22370(10) 1.000 0.0290(10)
S20 S Uiso 0.04590(10) 0.30510(10) 0.28760(10) 1.000 0.0240(10)
S21 S Uiso 0.11670(10) 0.04960(10) 0.28610(10) 1.000 0.0310(10)
S22 S Uiso 0.08530(10) 0.07120(10) 0.39050(10) 1.000 0.0360(10)
S23 S Uiso 0.22970(10) 0.37030(10) 0.38550(10) 1.000 0.0330(10)
S24 S Uiso 0.17600(10) 0.30110(10) 0.46660(10) 1.000 0.0330(10)
S25 S Uiso 0.32520(10) 0.10940(10) 0.41660(10) 1.000 0.0330(10)
K1 K Uiso 0.12020(10) -0.48290(10) 0.23470(10) 1.000 0.0360(10)
K2 K Uiso -0.10800(10) 0.01010(10) 0.29060(10) 1.000 0.0370(10)
K3 K Uiso 0.27740(10) 0.37350(10) 0.08890(10) 1.000 0.0470(10)
K4 K Uiso -0.04400(10) 0.30590(10) 0.43380(10) 1.000 0.0410(10)
K5 K Uiso 0.04220(10) -0.18740(10) 0.08120(10) 1.000 0.0480(10)
K6 K Uiso 0.31160(10) 0.13900(10) 0.59110(10) 1.000 0.0520(10)

loop_
_atom_type_symbol
_atom_type_description
_atom_type_scat_dispersion_real
_atom_type_scat_dispersion_imag
_atom_type_scat_source
K K 0.2009 0.2494 ' International Tables Vol C Tables 4.2.6.8 and 6.1.1.4'
Nb Nb -2.0727 0.6215 ' International Tables Vol C Tables 4.2.6.8 and 6.1.1.4'
S S 0.1246 0.1234 ' International Tables Vol C Tables 4.2.6.8 and 6.1.1.4'

loop_
_geom_angle_atom_site_label_1
_geom_angle_atom_site_label_2
_geom_angle_atom_site_label_3
_geom_angle
_geom_angle_publ_flag
S1 Nb1 S2 50.49(7) yes
S1 Nb1 S3 105.89(9) yes
S1 Nb1 S4 87.37(8) yes
S1 Nb1 S5 134.74(9) yes
S1 Nb1 S6 128.57(8) yes
S2 Nb1 S3 105.17(9) yes
S2 Nb1 S4 132.65(8) yes
S2 Nb1 S5 149.39(10) yes
S2 Nb1 S6 79.55(7) yes
S3 Nb1 S4 106.81(8) yes
S3 Nb1 S5 101.12(8) yes
S3 Nb1 S6 97.33(8) yes
S4 Nb1 S5 49.92(7) yes
S4 Nb1 S6 128.76(10) yes
S5 Nb1 S6 81.82(8) yes
S5 Nb2 S6 75.72(7) yes
S5 Nb2 S7 69.94(7) yes
S5 Nb2 S8 82.76(7) yes
S5 Nb2 S9 82.67(7) yes
S5 Nb2 S10 171.51(9) yes
S5 Nb2 S11 78.13(7) yes
S6 Nb2 S7 49.44(7) yes
S6 Nb2 S8 82.96(8) yes
S6 Nb2 S9 130.91(9) yes
S6 Nb2 S10 103.24(9) yes
S6 Nb2 S11 136.81(8) yes
S7 Nb2 S8 128.94(10) yes
S7 Nb2 S9 151.73(9) yes
S7 Nb2 S10 102.84(9) yes
S7 Nb2 S11 89.39(7) yes
S8 Nb2 S9 50.59(7) yes
S8 Nb2 S10 105.55(8) yes
S8 Nb2 S11 126.87(9) yes
S9 Nb2 S10 103.83(9) yes
S9 Nb2 S11 77.91(8) yes
S10 Nb2 S11 97.71(9) yes
S15 Nb3 S16 100.07(9) yes
S15 Nb3 S17 80.10(7) yes
S15 Nb3 S18 128.36(8) yes
S15 Nb3 S19 88.22(8) yes
S15 Nb3 S20 135.89(9) yes
S16 Nb3 S17 103.70(9) yes
S16 Nb3 S18 101.12(8) yes
S16 Nb3 S19 104.20(9) yes
S16 Nb3 S20 103.24(8) yes
S17 Nb3 S18 49.27(7) yes
S17 Nb3 S19 151.22(9) yes
S17 Nb3 S20 128.39(10) yes
S18 Nb3 S19 130.13(10) yes
S18 Nb3 S20 82.77(8) yes
S19 Nb3 S20 50.00(7) yes
S18 Nb4 S20 72.98(7) yes
S18 Nb4 S21 83.37(8) yes
S18 Nb4 S22 130.97(9) yes
S18 Nb4 S23 75.13(7) yes
S18 Nb4 S24 124.17(8) yes
S18 Nb4 S25 99.26(9) yes
S20 Nb4 S21 81.02(7) yes
S20 Nb4 S22 82.49(7) yes
S20 Nb4 S23 70.70(7) yes
S20 Nb4 S24 78.42(7) yes
S20 Nb4 S25 171.53(9) yes
S21 Nb4 S22 50.74(7) yes
S21 Nb4 S23 148.33(10) yes
S21 Nb4 S24 137.65(9) yes
S21 Nb4 S25 101.78(8) yes
S22 Nb4 S23 134.88(9) yes
S22 Nb4 S24 89.93(8) yes
S22 Nb4 S25 105.52(8) yes
S23 Nb4 S24 50.24(7) yes
S23 Nb4 S25 104.38(9) yes
S24 Nb4 S25 103.97(9) yes
Nb1 S1 S2 64.45(8) yes
Nb1 S2 S1 65.06(8) yes
Nb1 S4 S5 65.27(8) yes
Nb1 S5 Nb2 85.18(7) yes
Nb1 S5 S4 64.82(8) yes
Nb2 S5 S4 119.20(8) yes
Nb1 S6 Nb2 90.35(8) yes
Nb1 S6 S7 109.47(9) yes
Nb2 S6 S7 64.57(8) yes
Nb2 S7 S6 65.99(8) yes
Nb2 S8 S9 65.32(8) yes
Nb2 S9 S8 64.09(8) yes
Nb2 S11 S12 109.62(10) yes
S11 S12 S13 107.43(10) yes
S12 S13 S14 108.18(11) yes
S13 S14 S15 109.45(10) yes
Nb3 S15 S14 103.20(8) yes
Nb3 S17 S18 65.26(8) yes
Nb3 S18 Nb4 90.46(8) yes
Nb3 S18 S17 65.46(8) yes
Nb4 S18 S17 112.40(8) yes
Nb3 S19 S20 64.97(8) yes
Nb3 S20 Nb4 83.48(7) yes
Nb3 S20 S19 65.03(8) yes
Nb4 S20 S19 117.19(8) yes
Nb4 S21 S22 64.25(8) yes
Nb4 S22 S21 65.01(8) yes
Nb4 S23 S24 64.86(7) yes
Nb4 S24 S23 64.90(8) yes

loop_
_geom_bond_atom_site_label_1
_geom_bond_atom_site_label_2
_geom_bond_distance
_geom_bond_publ_flag
Nb1 S1 2.442(2) yes
Nb1 S2 2.429(2) yes
Nb1 S3 2.207(2) yes
Nb1 S4 2.452(2) yes
Nb1 S5 2.461(2) yes
Nb1 S6 2.588(2) yes
Nb2 S5 2.863(2) yes
Nb2 S6 2.508(3) yes
Nb2 S7 2.480(2) yes
Nb2 S8 2.436(2) yes
Nb2 S9 2.461(2) yes
Nb2 S10 2.217(2) yes
Nb2 S11 2.518(2) yes
Nb3 S15 2.514(2) yes
Nb3 S16 2.201(2) yes
Nb3 S17 2.492(2) yes
Nb3 S18 2.488(2) yes
Nb3 S19 2.453(2) yes
Nb3 S20 2.452(2) yes
Nb4 S18 2.562(2) yes
Nb4 S20 2.910(2) yes
Nb4 S21 2.454(2) yes
Nb4 S22 2.439(2) yes
Nb4 S23 2.445(2) yes
Nb4 S24 2.444(2) yes
Nb4 S25 2.226(2) yes
S1 S2 2.077(2) yes
S4 S5 2.073(2) yes
S6 S7 2.086(2) yes
S8 S9 2.092(2) yes
S11 S12 2.062(2) yes
S12 S13 2.048(2) yes
S13 S14 2.046(2) yes
S14 S15 2.051(2) yes
S17 S18 2.076(2) yes
S19 S20 2.073(2) yes
S21 S22 2.096(2) yes
S23 S24 2.075(2) yes

loop_
_geom_torsion_atom_site_label_1
_geom_torsion_atom_site_label_2
_geom_torsion_atom_site_label_3
_geom_torsion_atom_site_label_4
_geom_torsion
_geom_torsion_publ_flag
S3 Nb1 S1 S2 96.77(10) no
S4 Nb1 S1 S2 -156.50(9) no
S5 Nb1 S1 S2 -138.87(13) no
S6 Nb1 S1 S2 -16.60(12) no
S3 Nb1 S2 S1 -98.29(10) no
S4 Nb1 S2 S1 32.80(13) no
S5 Nb1 S2 S1 113.46(18) no
S6 Nb1 S2 S1 166.87(9) no
S1 Nb1 S4 S5 163.68(9) no
S2 Nb1 S4 S5 138.95(13) no
S3 Nb1 S4 S5 -90.51(9) no
S6 Nb1 S4 S5 23.91(10) no
S1 Nb1 S5 Nb2 102.21(12) no
S1 Nb1 S5 S4 -23.29(12) no
S2 Nb1 S5 Nb2 17.03(18) no
S2 Nb1 S5 S4 -108.46(18) no
S3 Nb1 S5 Nb2 -131.80(8) no
S3 Nb1 S5 S4 102.70(9) no
S4 Nb1 S5 Nb2 125.49(8) no
S6 Nb1 S5 Nb2 -35.89(6) no
S6 Nb1 S5 S4 -161.38(8) no
S1 Nb1 S6 Nb2 -100.84(11) no
S1 Nb1 S6 S7 -163.88(11) no
S2 Nb1 S6 Nb2 -113.79(7) no
S2 Nb1 S6 S7 -176.83(10) no
S3 Nb1 S6 Nb2 142.06(8) no
S3 Nb1 S6 S7 79.02(11) no
S4 Nb1 S6 Nb2 23.56(10) no
S4 Nb1 S6 S7 -39.49(13) no
S5 Nb1 S6 Nb2 41.81(7) no
S5 Nb1 S6 S7 -21.23(10) no
S6 Nb2 S5 Nb1 38.16(7) no
S6 Nb2 S5 S4 95.73(11) no
S7 Nb2 S5 Nb1 89.74(8) no
S7 Nb2 S5 S4 147.32(11) no
S8 Nb2 S5 Nb1 -46.38(8) no
S8 Nb2 S5 S4 11.19(12) no
S9 Nb2 S5 Nb1 -97.41(8) no
S9 Nb2 S5 S4 -39.84(11) no
S11 Nb2 S5 Nb1 -176.52(8) no
S11 Nb2 S5 S4 -118.95(11) no
S5 Nb2 S6 Nb1 -35.84(6) no
S5 Nb2 S6 S7 75.65(7) no
S7 Nb2 S6 Nb1 -111.48(8) no
S8 Nb2 S6 Nb1 48.45(7) no
S8 Nb2 S6 S7 159.93(9) no
S9 Nb2 S6 Nb1 30.91(11) no
S9 Nb2 S6 S7 142.39(11) no
S10 Nb2 S6 Nb1 152.84(8) no
S10 Nb2 S6 S7 -95.68(9) no
S11 Nb2 S6 Nb1 -90.29(13) no
S11 Nb2 S6 S7 21.19(13) no
S5 Nb2 S7 S6 -88.10(8) no
S8 Nb2 S7 S6 -25.97(11) no
S9 Nb2 S7 S6 -103.2(2) no
S10 Nb2 S7 S6 96.56(10) no
S11 Nb2 S7 S6 -165.68(9) no
S5 Nb2 S8 S9 -86.44(8) no
S6 Nb2 S8 S9 -162.86(9) no
S7 Nb2 S8 S9 -143.27(11) no
S10 Nb2 S8 S9 95.30(10) no
S11 Nb2 S8 S9 -17.20(11) no
S5 Nb2 S9 S8 86.63(8) no
S6 Nb2 S9 S8 22.77(10) no
S7 Nb2 S9 S8 100.9(2) no
S10 Nb2 S9 S8 -98.93(9) no
S11 Nb2 S9 S8 166.00(9) no
S5 Nb2 S11 S12 -91.37(9) no
S6 Nb2 S11 S12 -37.69(16) no
S7 Nb2 S11 S12 -21.75(10) no
S8 Nb2 S11 S12 -162.80(10) no
S9 Nb2 S11 S12 -176.31(10) no
S10 Nb2 S11 S12 81.12(10) no
S16 Nb3 S15 S14 -63.71(11) no
S17 Nb3 S15 S14 -166.02(10) no
S18 Nb3 S15 S14 -176.68(11) no
S19 Nb3 S15 S14 40.40(10) no
S20 Nb3 S15 S14 57.46(15) no
S15 Nb3 S17 S18 -168.97(9) no
S16 Nb3 S17 S18 92.98(9) no
S19 Nb3 S17 S18 -101.5(2) no
S20 Nb3 S17 S18 -26.63(10) no
S15 Nb3 S18 Nb4 -100.62(11) no
S15 Nb3 S18 S17 13.91(11) no
S16 Nb3 S18 Nb4 146.87(8) no
S16 Nb3 S18 S17 -98.59(10) no
S17 Nb3 S18 Nb4 -114.54(8) no
S19 Nb3 S18 Nb4 27.37(10) no
S19 Nb3 S18 S17 141.90(11) no
S20 Nb3 S18 Nb4 44.73(7) no
S20 Nb3 S18 S17 159.26(9) no
S15 Nb3 S19 S20 164.54(9) no
S16 Nb3 S19 S20 -95.52(9) no
S17 Nb3 S19 S20 99.0(2) no
S18 Nb3 S19 S20 22.73(10) no
S15 Nb3 S20 Nb4 101.58(12) no
S15 Nb3 S20 S19 -22.51(12) no
S16 Nb3 S20 Nb4 -138.36(8) no
S16 Nb3 S20 S19 97.55(9) no
S17 Nb3 S20 Nb4 -18.56(10) no
S17 Nb3 S20 S19 -142.65(11) no
S18 Nb3 S20 Nb4 -38.58(6) no
S18 Nb3 S20 S19 -162.67(8) no
S19 Nb3 S20 Nb4 124.09(8) no
S20 Nb4 S18 Nb3 -37.96(6) no
S20 Nb4 S18 S17 -101.48(10) no
S21 Nb4 S18 Nb3 44.64(7) no
S21 Nb4 S18 S17 -18.89(10) no
S22 Nb4 S18 Nb3 25.50(11) no
S22 Nb4 S18 S17 -38.02(14) no
S23 Nb4 S18 Nb3 -111.92(8) no
S23 Nb4 S18 S17 -175.44(10) no
S24 Nb4 S18 Nb3 -100.48(10) no
S24 Nb4 S18 S17 -164.00(10) no
S25 Nb4 S18 Nb3 145.55(8) no
S25 Nb4 S18 S17 82.03(11) no
S18 Nb4 S20 Nb3 38.93(7) no
S18 Nb4 S20 S19 96.49(10) no
S21 Nb4 S20 Nb3 -46.83(7) no
S21 Nb4 S20 S19 10.73(11) no
S22 Nb4 S20 Nb3 -98.12(8) no
S22 Nb4 S20 S19 -40.56(11) no
S23 Nb4 S20 Nb3 118.72(8) no
S23 Nb4 S20 S19 176.28(11) no
S24 Nb4 S20 Nb3 170.41(8) no
S24 Nb4 S20 S19 -132.03(11) no
S18 Nb4 S21 S22 -161.36(9) no
S20 Nb4 S21 S22 -87.62(8) no
S23 Nb4 S21 S22 -114.26(18) no
S24 Nb4 S21 S22 -25.98(13) no
S25 Nb4 S21 S22 100.52(10) no
S18 Nb4 S22 S21 24.86(11) no
S20 Nb4 S22 S21 84.51(8) no
S23 Nb4 S22 S21 137.51(14) no
S24 Nb4 S22 S21 162.84(9) no
S25 Nb4 S22 S21 -92.68(10) no
S18 Nb4 S23 S24 167.68(9) no
S20 Nb4 S23 S24 90.85(8) no
S21 Nb4 S23 S24 118.84(18) no
S22 Nb4 S23 S24 33.82(14) no
S25 Nb4 S23 S24 -96.36(10) no
S18 Nb4 S24 S23 -14.43(11) no
S20 Nb4 S24 S23 -74.42(8) no
S21 Nb4 S24 S23 -136.95(14) no
S22 Nb4 S24 S23 -156.77(10) no
S25 Nb4 S24 S23 97.24(9) no
Nb1 S4 S5 Nb2 -68.34(9) no
Nb1 S6 S7 Nb2 80.74(9) no
Nb2 S11 S12 S13 82.63(11) no
S11 S12 S13 S14 89.57(11) no
S12 S13 S14 S15 -101.94(11) no
S13 S14 S15 Nb3 -109.97(10) no
Nb3 S17 S18 Nb4 79.71(9) no
Nb3 S19 S20 Nb4 -67.67(9) no
